data_4029650
loop_
_publ_author_name
'Zhang, Yan'
'Zheng, Jing'
'Cui, Sunliang'

_publ_section_title
;
 Rh(III)-Catalyzed C-H Activation/Cyclization of Indoles and Pyrroles:
 Divergent Synthesis of Heterocycles.
;
_journal_issue 14
_journal_name_full 'The Journal of organic chemistry'
_journal_page_first 6490
_journal_page_last 6500
_journal_paper_doi 10.1021/jo500902n
_journal_volume 79
_journal_year 2014
_chemical_formula_sum 'C12 H12 N2 O'
_chemical_formula_weight 200.24
_chemical_name_systematic
; 
 ? 
;
_space_group_IT_number 15
_symmetry_cell_setting monoclinic
_symmetry_space_group_name_Hall '-C 2yc'
_symmetry_space_group_name_H-M 'C 1 2/c 1'
_atom_sites_solution_hydrogens geom
_atom_sites_solution_primary direct
_atom_sites_solution_secondary difmap
_audit_creation_method SHELXL-97
_cell_angle_alpha 90.00
_cell_angle_beta 106.912(2)
_cell_angle_gamma 90.00
_cell_formula_units_Z 8
_cell_length_a 17.184(3)
_cell_length_b 10.142(2)
_cell_length_c 12.177(2)
_cell_measurement_reflns_used 1766
_cell_measurement_temperature 296(2)
_cell_measurement_theta_max 24.86
_cell_measurement_theta_min 2.36
_cell_volume 2030.4(6)
_computing_cell_refinement 'Bruker APEX2'
_computing_data_collection 'Bruker APEX2'
_computing_data_reduction 'Bruker SAINT'
_computing_molecular_graphics 'SHELXTL(Sheldrick, 2008)'
_computing_publication_material 'WINGX (Farrugia,1999)'
_computing_structure_refinement 'SHELXL-97 (Sheldrick, 2008)'
_computing_structure_solution 'SIR97 (Altomare,1999)'
_diffrn_ambient_temperature 296(2)
_diffrn_measured_fraction_theta_full 0.993
_diffrn_measured_fraction_theta_max 0.993
_diffrn_measurement_device_type 'Bruker APEX2 CCD area-detector diffractometer'
_diffrn_measurement_method '\f and \w scans'
_diffrn_radiation_monochromator graphite
_diffrn_radiation_source 'fine-focus sealed tube'
_diffrn_radiation_type MoK\a
_diffrn_radiation_wavelength 0.71073
_diffrn_reflns_av_R_equivalents 0.0220
_diffrn_reflns_av_sigmaI/netI 0.0275
_diffrn_reflns_limit_h_max 22
_diffrn_reflns_limit_h_min -21
_diffrn_reflns_limit_k_max 13
_diffrn_reflns_limit_k_min -11
_diffrn_reflns_limit_l_max 13
_diffrn_reflns_limit_l_min -15
_diffrn_reflns_number 6085
_diffrn_reflns_theta_full 27.48
_diffrn_reflns_theta_max 27.48
_diffrn_reflns_theta_min 2.36
_exptl_absorpt_coefficient_mu 0.086
_exptl_absorpt_correction_T_max 0.9864
_exptl_absorpt_correction_T_min 0.9740
_exptl_absorpt_correction_type multi-scan
_exptl_absorpt_process_details '(SADABS; Bruker, 2001)'
_exptl_crystal_colour colorless
_exptl_crystal_density_diffrn 1.310
_exptl_crystal_density_method 'not measured'
_exptl_crystal_description block
_exptl_crystal_F_000 848
_exptl_crystal_size_max 0.31
_exptl_crystal_size_mid 0.24
_exptl_crystal_size_min 0.16
_refine_diff_density_max 0.334
_refine_diff_density_min -0.281
_refine_diff_density_rms 0.043
_refine_ls_extinction_method none
_refine_ls_goodness_of_fit_ref 1.004
_refine_ls_hydrogen_treatment constr
_refine_ls_matrix_type full
_refine_ls_number_parameters 136
_refine_ls_number_reflns 2308
_refine_ls_number_restraints 0
_refine_ls_restrained_S_all 1.004
_refine_ls_R_factor_all 0.0688
_refine_ls_R_factor_gt 0.0516
_refine_ls_shift/su_max 0.044
_refine_ls_shift/su_mean 0.008
_refine_ls_structure_factor_coef Fsqd
_refine_ls_weighting_details 'calc w=1/[\s^2^(Fo^2^)+(0.0802P)^2^+1.2514P] where P=(Fo^2^+2Fc^2^)/3'
_refine_ls_weighting_scheme calc
_refine_ls_wR_factor_gt 0.1443
_refine_ls_wR_factor_ref 0.1569
_reflns_number_gt 1701
_reflns_number_total 2308
_reflns_threshold_expression >2sigma(I)
_cod_data_source_file jo500902n_si_003.cif
_cod_data_source_block liu_3_0m
_cod_depositor_comments
;
The following automatic conversions were performed:

'_symmetry_cell_setting' value 'Monoclinic' changed to 'monoclinic'
according to
/usr/data/users/saulius/crontab/automatic-downloads/rss-feeds/ACS/lib/dictionaries/cif_core.dic
dictionary named 'cif_core.dic' version 2.4.2 from 2011-04-26.

Automatic conversion script
Id: cif_fix_values 2281 2013-09-26 08:29:07Z andrius 

 Adding full bibliography for 4029650--4029652.cif.
;
_cod_original_sg_symbol_H-M 'C2/c  '
_cod_database_code 4029650

loop_
_symmetry_equiv_pos_as_xyz
'x, y, z'
'-x, y, -z+1/2'
'x+1/2, y+1/2, z'
'-x+1/2, y+1/2, -z+1/2'
'-x, -y, -z'
'x, -y, z-1/2'
'-x+1/2, -y+1/2, -z'
'x+1/2, -y+1/2, z-1/2'

loop_
_atom_site_label
_atom_site_type_symbol
_atom_site_fract_x
_atom_site_fract_y
_atom_site_fract_z
_atom_site_U_iso_or_equiv
_atom_site_adp_type
_atom_site_occupancy
_atom_site_symmetry_multiplicity
_atom_site_calc_flag
_atom_site_refinement_flags
N1 N 0.69933(8) 0.10205(14) 0.58318(12) 0.0401(4) Uani 1 1 d .
O1 O 0.59510(8) -0.02246(15) 0.47267(11) 0.0551(4) Uani 1 1 d .
N2 N 0.56844(9) 0.13115(18) 0.59230(14) 0.0541(5) Uani 1 1 d .
H2 H 0.5168 0.1256 0.5608 0.065 Uiso 1 1 calc R
C11 C 0.83524(10) 0.10933(19) 0.61738(14) 0.0428(4) Uani 1 1 d .
C9 C 0.72921(11) 0.21255(17) 0.65274(14) 0.0432(4) Uani 1 1 d .
C5 C 0.76502(10) 0.03812(17) 0.56027(14) 0.0391(4) Uani 1 1 d .
C10 C 0.81063(11) 0.22011(19) 0.67407(14) 0.0464(5) Uani 1 1 d .
C6 C 0.61769(10) 0.06466(19) 0.54467(14) 0.0426(4) Uani 1 1 d .
C4 C 0.76825(12) -0.07525(19) 0.49851(17) 0.0493(5) Uani 1 1 d .
H4 H 0.7212 -0.1205 0.4598 0.059 Uiso 1 1 calc R
C8 C 0.66844(12) 0.2963(2) 0.68545(17) 0.0532(5) Uani 1 1 d .
H8A H 0.6490 0.3646 0.6282 0.064 Uiso 1 1 calc R
H8B H 0.6937 0.3387 0.7586 0.064 Uiso 1 1 calc R
C1 C 0.91082(11) 0.0637(2) 0.61237(17) 0.0566(5) Uani 1 1 d .
H1 H 0.9581 0.1097 0.6488 0.068 Uiso 1 1 calc R
C7 C 0.59771(12) 0.2123(2) 0.69442(17) 0.0561(5) Uani 1 1 d .
H7A H 0.6149 0.1563 0.7618 0.067 Uiso 1 1 calc R
H7B H 0.5541 0.2686 0.7027 0.067 Uiso 1 1 calc R
C3 C 0.84440(13) -0.1188(2) 0.49664(19) 0.0595(6) Uani 1 1 d .
H3 H 0.8485 -0.1956 0.4569 0.071 Uiso 1 1 calc R
C12 C 0.86533(15) 0.3245(2) 0.74176(18) 0.0688(7) Uani 1 1 d .
H12A H 0.9205 0.3063 0.7432 0.103 Uiso 1 1 calc R
H12B H 0.8614 0.3253 0.8188 0.103 Uiso 1 1 calc R
H12C H 0.8493 0.4089 0.7067 0.103 Uiso 1 1 calc R
C2 C 0.91420(13) -0.0507(2) 0.5525(2) 0.0624(6) Uani 1 1 d .
H2A H 0.9644 -0.0823 0.5497 0.075 Uiso 1 1 calc R

loop_
_atom_site_aniso_label
_atom_site_aniso_U_11
_atom_site_aniso_U_22
_atom_site_aniso_U_33
_atom_site_aniso_U_23
_atom_site_aniso_U_13
_atom_site_aniso_U_12
N1 0.0381(8) 0.0417(8) 0.0412(7) -0.0020(6) 0.0128(6) -0.0031(6)
O1 0.0429(7) 0.0671(9) 0.0550(8) -0.0134(7) 0.0139(6) -0.0132(6)
N2 0.0394(8) 0.0686(11) 0.0551(9) -0.0036(8) 0.0151(7) 0.0037(8)
C11 0.0415(9) 0.0497(10) 0.0354(8) 0.0068(7) 0.0081(7) -0.0065(8)
C9 0.0528(10) 0.0403(9) 0.0367(9) -0.0012(7) 0.0133(7) -0.0054(8)
C5 0.0388(9) 0.0412(9) 0.0381(8) 0.0044(7) 0.0126(7) -0.0024(7)
C10 0.0521(10) 0.0480(11) 0.0364(9) 0.0016(8) 0.0087(7) -0.0134(8)
C6 0.0388(9) 0.0492(10) 0.0400(9) 0.0044(8) 0.0120(7) -0.0021(8)
C4 0.0515(11) 0.0446(10) 0.0554(11) -0.0028(8) 0.0213(9) -0.0051(8)
C8 0.0679(13) 0.0457(11) 0.0491(11) -0.0044(8) 0.0219(9) 0.0026(9)
C1 0.0378(10) 0.0758(15) 0.0530(11) 0.0125(10) 0.0081(8) -0.0063(10)
C7 0.0597(12) 0.0624(13) 0.0510(11) 0.0001(10) 0.0235(9) 0.0100(10)
C3 0.0642(13) 0.0507(12) 0.0734(14) 0.0036(10) 0.0352(11) 0.0076(10)
C12 0.0791(15) 0.0716(15) 0.0525(12) -0.0109(11) 0.0140(11) -0.0327(13)
C2 0.0487(12) 0.0704(14) 0.0733(14) 0.0178(12) 0.0262(10) 0.0155(10)

loop_
_atom_type_symbol
_atom_type_description
_atom_type_scat_dispersion_real
_atom_type_scat_dispersion_imag
_atom_type_scat_source
C C 0.0033 0.0016 'International Tables Vol C Tables 4.2.6.8 and 6.1.1.4'
H H 0.0000 0.0000 'International Tables Vol C Tables 4.2.6.8 and 6.1.1.4'
N N 0.0061 0.0033 'International Tables Vol C Tables 4.2.6.8 and 6.1.1.4'
O O 0.0106 0.0060 'International Tables Vol C Tables 4.2.6.8 and 6.1.1.4'

loop_
_geom_angle_atom_site_label_1
_geom_angle_atom_site_label_2
_geom_angle_atom_site_label_3
_geom_angle
C6 N1 C5 126.71(15)
C6 N1 C9 124.96(15)
C5 N1 C9 108.33(14)
C6 N2 C7 123.41(16)
C6 N2 H2 118.3
C7 N2 H2 118.3
C1 C11 C5 118.94(18)
C1 C11 C10 133.12(18)
C5 C11 C10 107.92(15)
C10 C9 N1 109.71(16)
C10 C9 C8 133.28(17)
N1 C9 C8 117.00(16)
C4 C5 N1 130.99(16)
C4 C5 C11 122.13(16)
N1 C5 C11 106.85(15)
C9 C10 C11 107.17(16)
C9 C10 C12 126.7(2)
C11 C10 C12 126.15(18)
O1 C6 N2 124.36(16)
O1 C6 N1 120.95(16)
N2 C6 N1 114.69(16)
C5 C4 C3 117.42(18)
C5 C4 H4 121.3
C3 C4 H4 121.3
C9 C8 C7 109.78(16)
C9 C8 H8A 109.7
C7 C8 H8A 109.7
C9 C8 H8B 109.7
C7 C8 H8B 109.7
H8A C8 H8B 108.2
C2 C1 C11 118.94(19)
C2 C1 H1 120.5
C11 C1 H1 120.5
N2 C7 C8 110.02(15)
N2 C7 H7A 109.7
C8 C7 H7A 109.7
N2 C7 H7B 109.7
C8 C7 H7B 109.7
H7A C7 H7B 108.2
C2 C3 C4 121.4(2)
C2 C3 H3 119.3
C4 C3 H3 119.3
C10 C12 H12A 109.5
C10 C12 H12B 109.5
H12A C12 H12B 109.5
C10 C12 H12C 109.5
H12A C12 H12C 109.5
H12B C12 H12C 109.5
C1 C2 C3 121.14(19)
C1 C2 H2A 119.4
C3 C2 H2A 119.4

loop_
_geom_bond_atom_site_label_1
_geom_bond_atom_site_label_2
_geom_bond_distance
N1 C6 1.396(2)
N1 C5 1.399(2)
N1 C9 1.409(2)
O1 C6 1.226(2)
N2 C6 1.339(2)
N2 C7 1.454(3)
N2 H2 0.8600
C11 C1 1.397(3)
C11 C5 1.405(2)
C11 C10 1.445(3)
C9 C10 1.349(3)
C9 C8 1.488(3)
C5 C4 1.384(3)
C10 C12 1.494(3)
C4 C3 1.388(3)
C4 H4 0.9300
C8 C7 1.514(3)
C8 H8A 0.9700
C8 H8B 0.9700
C1 C2 1.380(3)
C1 H1 0.9300
C7 H7A 0.9700
C7 H7B 0.9700
C3 C2 1.380(3)
C3 H3 0.9300
C12 H12A 0.9600
C12 H12B 0.9600
C12 H12C 0.9600
C2 H2A 0.9300

loop_
_geom_hbond_atom_site_label_D
_geom_hbond_atom_site_label_H
_geom_hbond_atom_site_label_A
_geom_hbond_distance_DH
_geom_hbond_distance_HA
_geom_hbond_distance_DA
_geom_hbond_angle_DHA
_geom_hbond_site_symmetry_A
N2 H2 O1 0.86 2.12 2.906(2) 151.4 5_656

loop_
_geom_torsion_atom_site_label_1
_geom_torsion_atom_site_label_2
_geom_torsion_atom_site_label_3
_geom_torsion_atom_site_label_4
_geom_torsion
C6 N1 C9 C10 -179.98(15)
C5 N1 C9 C10 0.01(19)
C6 N1 C9 C8 -1.1(2)
C5 N1 C9 C8 178.87(14)
C6 N1 C5 C4 -1.4(3)
C9 N1 C5 C4 178.62(18)
C6 N1 C5 C11 -179.32(15)
C9 N1 C5 C11 0.69(18)
C1 C11 C5 C4 -0.5(3)
C10 C11 C5 C4 -179.25(16)
C1 C11 C5 N1 177.67(15)
C10 C11 C5 N1 -1.10(18)
N1 C9 C10 C11 -0.69(19)
C8 C9 C10 C11 -179.30(18)
N1 C9 C10 C12 178.31(17)
C8 C9 C10 C12 -0.3(3)
C1 C11 C10 C9 -177.41(19)
C5 C11 C10 C9 1.12(19)
C1 C11 C10 C12 3.6(3)
C5 C11 C10 C12 -177.89(17)
C7 N2 C6 O1 165.86(19)
C7 N2 C6 N1 -14.3(3)
C5 N1 C6 O1 -9.4(3)
C9 N1 C6 O1 170.53(16)
C5 N1 C6 N2 170.67(15)
C9 N1 C6 N2 -9.3(2)
N1 C5 C4 C3 -176.31(17)
C11 C5 C4 C3 1.3(3)
C10 C9 C8 C7 -150.4(2)
N1 C9 C8 C7 31.1(2)
C5 C11 C1 C2 -0.7(3)
C10 C11 C1 C2 177.72(19)
C6 N2 C7 C8 44.6(3)
C9 C8 C7 N2 -49.6(2)
C5 C4 C3 C2 -1.1(3)
C11 C1 C2 C3 0.9(3)
C4 C3 C2 C1 0.0(3)
